data_4065033
loop_
_publ_author_name
'Hong, Miao'
'Wang, Yong-Xia'
'Mu, Hong-Liang'
'Li, Yue-Sheng'

_publ_section_title
;
 Efficient Synthesis of Hydroxylated Polyethylene via Copolymerization of
 Ethylene with 5-Norbornene-2-methanol using
 Bis(\b-enaminoketonato)titanium Catalysts
;
_journal_issue 17
_journal_name_full Organometallics
_journal_page_first 4678
_journal_paper_doi 10.1021/om200526n
_journal_volume 30
_journal_year 2011
_chemical_formula_sum 'C22 H16 Cl2 F8 N2 O2 Ti'
_chemical_formula_weight 611.17
_chemical_name_systematic
; 
 ? 
;
_space_group_IT_number 56
_symmetry_cell_setting orthorhombic
_symmetry_space_group_name_Hall '-P 2ab 2ac'
_symmetry_space_group_name_H-M 'P c c n'
_atom_sites_solution_hydrogens geom
_atom_sites_solution_primary direct
_atom_sites_solution_secondary difmap
_audit_creation_method SHELXL-97
_cell_angle_alpha 90.00
_cell_angle_beta 90.00
_cell_angle_gamma 90.00
_cell_formula_units_Z 4
_cell_length_a 16.7657(11)
_cell_length_b 10.9727(7)
_cell_length_c 15.5477(10)
_cell_measurement_reflns_used 6630
_cell_measurement_temperature 293(2)
_cell_measurement_theta_max 25.35
_cell_measurement_theta_min 2.22
_cell_volume 2860.2(3)
_computing_cell_refinement 'Bruker SMART'
_computing_data_collection 'Bruker SMART'
_computing_data_reduction 'Bruker SAINT'
_computing_molecular_graphics 'Bruker SHELXTL'
_computing_publication_material 'Bruker SHELXTL'
_computing_structure_refinement 'SHELXL-97 (Sheldrick, 1997)'
_computing_structure_solution 'SHELXS-97 (Sheldrick, 1990)'
_diffrn_ambient_temperature 293(2)
_diffrn_measured_fraction_theta_full 0.999
_diffrn_measured_fraction_theta_max 0.999
_diffrn_measurement_device_type 'CCD area detector'
_diffrn_measurement_method 'phi and omega scans'
_diffrn_radiation_monochromator graphite
_diffrn_radiation_source 'fine-focus sealed tube'
_diffrn_radiation_type MoK\a
_diffrn_radiation_wavelength 0.71073
_diffrn_reflns_av_R_equivalents 0.0207
_diffrn_reflns_av_sigmaI/netI 0.0145
_diffrn_reflns_limit_h_max 19
_diffrn_reflns_limit_h_min -20
_diffrn_reflns_limit_k_max 11
_diffrn_reflns_limit_k_min -13
_diffrn_reflns_limit_l_max 18
_diffrn_reflns_limit_l_min -18
_diffrn_reflns_number 14292
_diffrn_reflns_theta_full 25.35
_diffrn_reflns_theta_max 25.35
_diffrn_reflns_theta_min 2.22
_exptl_absorpt_coefficient_mu 0.559
_exptl_absorpt_correction_T_max 0.9259
_exptl_absorpt_correction_T_min 0.8276
_exptl_absorpt_correction_type multi-scan
_exptl_crystal_density_diffrn 1.419
_exptl_crystal_density_method 'not measured'
_exptl_crystal_F_000 1224
_exptl_crystal_size_max 0.35
_exptl_crystal_size_mid 0.18
_exptl_crystal_size_min 0.14
_refine_diff_density_max 0.876
_refine_diff_density_min -0.647
_refine_diff_density_rms 0.070
_refine_ls_extinction_method none
_refine_ls_goodness_of_fit_ref 1.059
_refine_ls_hydrogen_treatment constr
_refine_ls_matrix_type full
_refine_ls_number_parameters 181
_refine_ls_number_reflns 2627
_refine_ls_number_restraints 12
_refine_ls_restrained_S_all 1.102
_refine_ls_R_factor_all 0.0589
_refine_ls_R_factor_gt 0.0544
_refine_ls_shift/su_max 0.010
_refine_ls_shift/su_mean 0.001
_refine_ls_structure_factor_coef Fsqd
_refine_ls_weighting_details 'calc w=1/[\s^2^(Fo^2^)+(0.0969P)^2^+3.2557P] where P=(Fo^2^+2Fc^2^)/3'
_refine_ls_weighting_scheme calc
_refine_ls_wR_factor_gt 0.1591
_refine_ls_wR_factor_ref 0.1643
_reflns_number_gt 2317
_reflns_number_total 2627
_reflns_threshold_expression >2sigma(I)
_cod_data_source_file om200526n_si_002.cif
_cod_data_source_block 1d
_cod_depositor_comments
;
The following automatic conversions were performed:

'_symmetry_cell_setting' value 'Orthorhombic' changed to
'orthorhombic' according to
/home/saulius/struct/CIF-dictionaries/cif_core.dic dictionary named
'cif_core.dic' version 2.4.1 from 2010-06-29.

Automatic conversion script
Id: cif_fix_values 1715 2011-07-08 13:25:40Z adriana 
;
_cod_original_sg_symbol_H-M Pccn
_cod_database_code 4065033

loop_
_symmetry_equiv_pos_as_xyz
'x, y, z'
'-x+1/2, -y+1/2, z'
'-x, y+1/2, -z+1/2'
'x+1/2, -y, -z+1/2'
'-x, -y, -z'
'x-1/2, y-1/2, -z'
'x, -y-1/2, z-1/2'
'-x-1/2, y, z-1/2'

loop_
_atom_site_label
_atom_site_type_symbol
_atom_site_fract_x
_atom_site_fract_y
_atom_site_fract_z
_atom_site_U_iso_or_equiv
_atom_site_adp_type
_atom_site_occupancy
_atom_site_symmetry_multiplicity
_atom_site_calc_flag
_atom_site_refinement_flags
_atom_site_disorder_assembly
_atom_site_disorder_group
Ti1 Ti 0.7500 0.2500 0.80466(4) 0.0335(3) Uani 1 2 d S . .
Cl1 Cl 0.79720(5) 0.10753(8) 0.71079(5) 0.0485(3) Uani 1 1 d . . .
F1 F 0.42465(14) 0.2872(3) 1.0472(2) 0.0803(8) Uani 1 1 d . . .
F2 F 0.9672(2) 0.5342(5) 0.7648(4) 0.149(3) Uani 0.70 1 d PD A 1
F3 F 1.0165(2) 0.4762(5) 0.8877(2) 0.1043(17) Uani 0.70 1 d PD A 1
F4 F 1.0055(2) 0.3468(3) 0.7844(3) 0.0885(13) Uani 0.70 1 d PD A 1
F2' F 0.9879(7) 0.5582(6) 0.8404(8) 0.102(3) Uiso 0.30 1 d PD A 2
F3' F 1.0231(7) 0.3660(10) 0.8529(8) 0.133(5) Uiso 0.30 1 d PD A 2
F4' F 0.9712(7) 0.4338(11) 0.7327(4) 0.107(4) Uiso 0.30 1 d PD A 2
O1 O 0.85241(13) 0.3210(2) 0.81155(13) 0.0402(5) Uani 1 1 d . . .
N1 N 0.72426(14) 0.3757(2) 0.91119(15) 0.0330(5) Uani 1 1 d . . .
C1 C 0.64614(17) 0.3587(3) 0.94899(18) 0.0345(6) Uani 1 1 d . . .
C2 C 0.57859(19) 0.3943(3) 0.9038(2) 0.0458(8) Uani 1 1 d . . .
H2 H 0.5836 0.4337 0.8511 0.055 Uiso 1 1 calc R . .
C3 C 0.5038(2) 0.3711(4) 0.9375(3) 0.0544(9) Uani 1 1 d . . .
H3 H 0.4581 0.3947 0.9080 0.065 Uiso 1 1 calc R . .
C4 C 0.4984(2) 0.3130(3) 1.0145(3) 0.0551(9) Uani 1 1 d . . .
C5 C 0.5635(2) 0.2785(4) 1.0624(2) 0.0517(9) Uani 1 1 d . . .
H5 H 0.5576 0.2404 1.1155 0.062 Uiso 1 1 calc R . .
C6 C 0.63863(19) 0.3027(3) 1.0283(2) 0.0420(7) Uani 1 1 d . . .
H6 H 0.6841 0.2810 1.0590 0.050 Uiso 1 1 calc R . .
C7 C 0.76939(19) 0.4623(3) 0.94170(18) 0.0369(7) Uani 1 1 d . . .
C8 C 0.8490(2) 0.4827(3) 0.9106(2) 0.0471(8) Uani 1 1 d . . .
H8 H 0.8777 0.5474 0.9338 0.057 Uiso 1 1 calc R . .
C9 C 0.88461(19) 0.4143(3) 0.8501(2) 0.0434(7) Uani 1 1 d . A .
C10 C 0.9686(2) 0.4430(3) 0.8202(2) 0.0601(10) Uani 1 1 d D . .
C11 C 0.7417(2) 0.5488(3) 1.0109(2) 0.0485(8) Uani 1 1 d . . .
H11A H 0.6861 0.5665 1.0029 0.073 Uiso 1 1 calc R . .
H11B H 0.7718 0.6230 1.0077 0.073 Uiso 1 1 calc R . .
H11C H 0.7494 0.5120 1.0663 0.073 Uiso 1 1 calc R . .

loop_
_atom_site_aniso_label
_atom_site_aniso_U_11
_atom_site_aniso_U_22
_atom_site_aniso_U_33
_atom_site_aniso_U_23
_atom_site_aniso_U_13
_atom_site_aniso_U_12
Ti1 0.0376(4) 0.0356(4) 0.0272(4) 0.000 0.000 -0.0044(3)
Cl1 0.0628(6) 0.0477(5) 0.0350(4) -0.0079(3) 0.0034(3) 0.0008(4)
F1 0.0424(13) 0.0893(18) 0.109(2) 0.0180(15) 0.0249(12) 0.0040(12)
F2 0.069(3) 0.162(5) 0.215(7) 0.138(5) 0.064(4) 0.017(3)
F3 0.0453(19) 0.170(5) 0.098(3) -0.029(3) 0.0023(19) -0.043(2)
F4 0.0442(18) 0.090(3) 0.131(4) -0.034(3) 0.036(2) -0.0154(18)
O1 0.0380(11) 0.0439(13) 0.0386(11) -0.0012(9) 0.0051(9) -0.0071(9)
N1 0.0347(12) 0.0346(13) 0.0297(12) 0.0024(10) 0.0000(10) 0.0014(10)
C1 0.0330(14) 0.0336(15) 0.0370(15) -0.0016(12) 0.0006(11) 0.0023(12)
C2 0.0418(17) 0.054(2) 0.0410(17) 0.0029(14) -0.0023(13) 0.0071(14)
C3 0.0376(17) 0.061(2) 0.065(2) -0.0009(18) -0.0059(16) 0.0080(16)
C4 0.0380(17) 0.053(2) 0.074(3) 0.0024(19) 0.0136(17) 0.0014(15)
C5 0.051(2) 0.054(2) 0.0503(19) 0.0115(16) 0.0132(16) 0.0073(16)
C6 0.0378(16) 0.0485(18) 0.0398(16) 0.0054(14) 0.0043(13) 0.0069(13)
C7 0.0460(16) 0.0327(15) 0.0320(15) 0.0000(11) -0.0023(12) -0.0002(13)
C8 0.0479(18) 0.0419(17) 0.0515(19) -0.0056(15) -0.0006(15) -0.0121(14)
C9 0.0442(17) 0.0404(16) 0.0455(17) 0.0029(14) 0.0022(14) -0.0084(13)
C10 0.052(2) 0.058(2) 0.071(3) -0.0047(19) 0.0100(18) -0.0171(18)
C11 0.060(2) 0.0405(18) 0.0447(18) -0.0087(15) 0.0001(15) -0.0008(15)

loop_
_atom_type_symbol
_atom_type_description
_atom_type_scat_dispersion_real
_atom_type_scat_dispersion_imag
_atom_type_scat_source
C C 0.0033 0.0016 'International Tables Vol C Tables 4.2.6.8 and 6.1.1.4'
H H 0.0000 0.0000 'International Tables Vol C Tables 4.2.6.8 and 6.1.1.4'
N N 0.0061 0.0033 'International Tables Vol C Tables 4.2.6.8 and 6.1.1.4'
O O 0.0106 0.0060 'International Tables Vol C Tables 4.2.6.8 and 6.1.1.4'
F F 0.0171 0.0103 'International Tables Vol C Tables 4.2.6.8 and 6.1.1.4'
Cl Cl 0.1484 0.1585 'International Tables Vol C Tables 4.2.6.8 and 6.1.1.4'
Ti Ti 0.2776 0.4457 'International Tables Vol C Tables 4.2.6.8 and 6.1.1.4'

loop_
_geom_angle_atom_site_label_1
_geom_angle_atom_site_label_2
_geom_angle_atom_site_label_3
_geom_angle
_geom_angle_site_symmetry_1
_geom_angle_site_symmetry_3
O1 Ti1 O1 173.50(13) 2_655 .
O1 Ti1 N1 92.17(9) 2_655 .
O1 Ti1 N1 82.92(9) . .
O1 Ti1 N1 82.92(9) 2_655 2_655
O1 Ti1 N1 92.17(9) . 2_655
N1 Ti1 N1 82.22(12) . 2_655
O1 Ti1 Cl1 93.95(7) 2_655 .
O1 Ti1 Cl1 90.22(7) . .
N1 Ti1 Cl1 168.67(7) . .
N1 Ti1 Cl1 89.08(6) 2_655 .
O1 Ti1 Cl1 90.22(7) 2_655 2_655
O1 Ti1 Cl1 93.94(7) . 2_655
N1 Ti1 Cl1 89.08(6) . 2_655
N1 Ti1 Cl1 168.68(7) 2_655 2_655
Cl1 Ti1 Cl1 100.42(5) . 2_655
C9 O1 Ti1 136.6(2) . .
C7 N1 C1 118.1(2) . .
C7 N1 Ti1 128.1(2) . .
C1 N1 Ti1 113.75(18) . .
C6 C1 C2 120.1(3) . .
C6 C1 N1 120.1(3) . .
C2 C1 N1 119.7(3) . .
C3 C2 C1 119.7(3) . .
C3 C2 H2 120.1 . .
C1 C2 H2 120.1 . .
C4 C3 C2 118.7(3) . .
C4 C3 H3 120.6 . .
C2 C3 H3 120.6 . .
C3 C4 F1 119.1(3) . .
C3 C4 C5 123.6(3) . .
F1 C4 C5 117.3(4) . .
C4 C5 C6 117.3(3) . .
C4 C5 H5 121.3 . .
C6 C5 H5 121.3 . .
C1 C6 C5 120.5(3) . .
C1 C6 H6 119.8 . .
C5 C6 H6 119.8 . .
N1 C7 C8 122.0(3) . .
N1 C7 C11 122.6(3) . .
C8 C7 C11 115.4(3) . .
C9 C8 C7 124.1(3) . .
C9 C8 H8 117.9 . .
C7 C8 H8 117.9 . .
O1 C9 C8 125.2(3) . .
O1 C9 C10 114.0(3) . .
C8 C9 C10 120.7(3) . .
F2 C10 F3' 137.3(7) . .
F2 C10 F2' 56.2(5) . .
F3' C10 F2' 109.9(5) . .
F2 C10 F4 109.4(3) . .
F3' C10 F4 49.5(5) . .
F2' C10 F4 136.5(6) . .
F2 C10 F4' 53.6(5) . .
F3' C10 F4' 108.0(5) . .
F2' C10 F4' 107.2(5) . .
F4 C10 F4' 60.9(5) . .
F2 C10 F3 108.0(3) . .
F3' C10 F3 58.6(5) . .
F2' C10 F3 55.2(5) . .
F4 C10 F3 104.9(3) . .
F4' C10 F3 139.9(6) . .
F2 C10 C9 109.9(3) . .
F3' C10 C9 112.6(6) . .
F2' C10 C9 110.4(6) . .
F4 C10 C9 113.0(3) . .
F4' C10 C9 108.6(6) . .
F3 C10 C9 111.4(3) . .
C7 C11 H11A 109.5 . .
C7 C11 H11B 109.5 . .
H11A C11 H11B 109.5 . .
C7 C11 H11C 109.5 . .
H11A C11 H11C 109.5 . .
H11B C11 H11C 109.5 . .

loop_
_geom_bond_atom_site_label_1
_geom_bond_atom_site_label_2
_geom_bond_distance
_geom_bond_site_symmetry_2
Ti1 O1 1.889(2) 2_655
Ti1 O1 1.889(2) .
Ti1 N1 2.198(2) .
Ti1 N1 2.198(2) 2_655
Ti1 Cl1 2.2804(9) .
Ti1 Cl1 2.2804(9) 2_655
F1 C4 1.366(4) .
F2 C10 1.321(4) .
F3 C10 1.369(4) .
F4 C10 1.344(4) .
F2' C10 1.342(5) .
F3' C10 1.343(5) .
F4' C10 1.365(5) .
O1 C9 1.303(4) .
N1 C7 1.304(4) .
N1 C1 1.448(4) .
C1 C6 1.383(4) .
C1 C2 1.389(4) .
C2 C3 1.383(5) .
C2 H2 0.9300 .
C3 C4 1.359(6) .
C3 H3 0.9300 .
C4 C5 1.375(5) .
C5 C6 1.392(5) .
C5 H5 0.9300 .
C6 H6 0.9300 .
C7 C8 1.437(5) .
C7 C11 1.509(4) .
C8 C9 1.343(5) .
C8 H8 0.9300 .
C9 C10 1.517(5) .
C11 H11A 0.9600 .
C11 H11B 0.9600 .
C11 H11C 0.9600 .
